data_4316493
loop_
_publ_author_name
'Takashi Kajiwara'
'Hiroki Tanaka'
'Motohiro Nakano'
'Shinya Takaishi'
'Yasuhiro Nakazawa'
'Masahiro Yamashita'

_publ_section_title
;
 Single-Chain Magnets Constructed by Using the Strict Orthogonality of
 Easy-Planes: Use of Structural Flexibility to Control the Magnetic
 Properties
;
_journal_name_full 'Inorganic Chemistry'
_journal_page_first 8358
_journal_page_last 8370
_journal_paper_doi 10.1021/ic100843k
_journal_volume 49
_journal_year 2010
_chemical_formula_sum 'C56 H55 Cl3 Fe2 N10 O25.5'
_chemical_formula_weight 1494.15
_space_group_IT_number 14
_symmetry_cell_setting monoclinic
_symmetry_space_group_name_Hall '-P 2yn'
_symmetry_space_group_name_H-M 'P 1 21/n 1'
_atom_sites_solution_hydrogens geom
_atom_sites_solution_primary direct
_atom_sites_solution_secondary difmap
_audit_creation_method SHELXL-97
_cell_angle_alpha 90.00
_cell_angle_beta 93.120(3)
_cell_angle_gamma 90.00
_cell_formula_units_Z 8
_cell_length_a 12.5869(13)
_cell_length_b 24.806(3)
_cell_length_c 40.164(4)
_cell_measurement_temperature 100(2)
_cell_volume 12522(2)
_computing_cell_refinement 'Bruker SMART'
_computing_data_collection 'Bruker SMART'
_computing_data_reduction 'Bruker SHELXTL'
_computing_molecular_graphics 'Bruker SHELXTL'
_computing_publication_material 'Bruker SHELXTL'
_computing_structure_refinement 'Bruker SHELXTL'
_computing_structure_solution 'Bruker SHELXTL'
_diffrn_ambient_temperature 100(2)
_diffrn_measured_fraction_theta_full 0.999
_diffrn_measured_fraction_theta_max 0.999
_diffrn_measurement_device_type 'CCD area detector'
_diffrn_measurement_method 'phi and omega scans'
_diffrn_radiation_monochromator graphite
_diffrn_radiation_source 'fine-focus sealed tube'
_diffrn_radiation_type MoK\a
_diffrn_radiation_wavelength 0.71073
_diffrn_reflns_av_R_equivalents 0.1619
_diffrn_reflns_av_sigmaI/netI 0.3087
_diffrn_reflns_limit_h_max 15
_diffrn_reflns_limit_h_min -15
_diffrn_reflns_limit_k_max 30
_diffrn_reflns_limit_k_min -29
_diffrn_reflns_limit_l_max 49
_diffrn_reflns_limit_l_min -41
_diffrn_reflns_number 80535
_diffrn_reflns_theta_full 26.00
_diffrn_reflns_theta_max 26.00
_diffrn_reflns_theta_min 1.64
_exptl_absorpt_coefficient_mu 0.685
_exptl_absorpt_correction_T_max 0.8534
_exptl_absorpt_correction_T_min 0.7628
_exptl_absorpt_correction_type multi-scan
_exptl_absorpt_process_details
;
G. M. Sheldrick,  SADABS.  Program for Empirical Absorption 
Correction of Area Detector Data; University of Gottingen, 
Germany, 1996
;
_exptl_crystal_colour black
_exptl_crystal_density_diffrn 1.585
_exptl_crystal_density_method 'not measured'
_exptl_crystal_description plate
_exptl_crystal_F_000 6144
_exptl_crystal_size_max 0.4
_exptl_crystal_size_mid 0.2
_exptl_crystal_size_min 0.02
_refine_diff_density_max 1.654
_refine_diff_density_min -0.703
_refine_diff_density_rms 0.111
_refine_ls_extinction_method none
_refine_ls_goodness_of_fit_ref 0.847
_refine_ls_hydrogen_treatment mixed
_refine_ls_matrix_type full
_refine_ls_number_parameters 1571
_refine_ls_number_reflns 24602
_refine_ls_number_restraints 0
_refine_ls_restrained_S_all 0.847
_refine_ls_R_factor_all 0.2068
_refine_ls_R_factor_gt 0.0842
_refine_ls_shift/su_max 0.017
_refine_ls_shift/su_mean 0.001
_refine_ls_structure_factor_coef Fsqd
_refine_ls_weighting_details 'calc w=1/[\s^2^(Fo^2^)+(0.0816P)^2^+0.0000P] where P=(Fo^2^+2Fc^2^)/3'
_refine_ls_weighting_scheme calc
_refine_ls_wR_factor_gt 0.1894
_refine_ls_wR_factor_ref 0.2198
_reflns_number_gt 8520
_reflns_number_total 24602
_reflns_threshold_expression >2sigma(I)
_cod_data_source_file ic100843k_si_002_4.cif
_cod_data_source_block complex4
_cod_depositor_comments
;
The following automatic conversions were performed:

'_symmetry_cell_setting' value 'Monoclinic' changed to 'monoclinic'
according to the built-in table from CIF Core dictionary named
'cif_core.dic' version 2.4.1 from
2010-06-29.

'_exptl_absorpt_correction_type' value 'multi scan'
changed to 'multi-scan' according to the built-in table from CIF Core
dictionary named 'cif_core.dic' version 2.4.1 from 2010-06-29.

Automatic conversion script
Id: cif_fix_values 1646 2011-03-28 12:23:43Z adriana 

The following automatic conversions were performed:

data name '_atom_site_symetry_multiplicity' was replaced with
'_atom_site_symmetry_multiplicity' as specified in the replacement
file 'data/replacement-values/replacement_tags.lst'.

Automatic conversion script
Id: cif_correct_tags 9268 2022-04-12 08:56:07Z antanas 
;
_cod_original_sg_symbol_H-M 'P 1 21/n 1 '
_cod_original_formula_sum 'C56 H55 Cl3 Fe2 N10 O25.50'
_cod_database_code 4316493

loop_
_symmetry_equiv_pos_as_xyz
'x, y, z'
'-x+1/2, y+1/2, -z+1/2'
'-x, -y, -z'
'x-1/2, -y-1/2, z-1/2'

loop_
_atom_site_label
_atom_site_type_symbol
_atom_site_fract_x
_atom_site_fract_y
_atom_site_fract_z
_atom_site_U_iso_or_equiv
_atom_site_adp_type
_atom_site_occupancy
_atom_site_symmetry_multiplicity
_atom_site_calc_flag
_atom_site_refinement_flags
_atom_site_disorder_assembly
_atom_site_disorder_group
Fe1 Fe 0.46926(9) 0.26448(5) 0.48425(3) 0.0285(3) Uani 1 1 d . . .
Fe2 Fe 0.35055(8) 0.22886(4) 0.35878(2) 0.0189(3) Uani 1 1 d . . .
Fe3 Fe 0.26914(9) 0.23750(5) 0.23020(3) 0.0322(3) Uani 1 1 d . . .
Fe4 Fe 0.16322(8) 0.24219(4) 0.10324(2) 0.0211(3) Uani 1 1 d . . .
O1 O 0.3816(4) 0.3059(2) 0.44714(12) 0.0272(13) Uani 1 1 d . C .
O2 O 0.4502(4) 0.19826(19) 0.45342(12) 0.0258(13) Uani 1 1 d . C .
N1 N 0.3024(5) 0.3048(2) 0.36118(14) 0.0227(15) Uani 1 1 d . . .
N2 N 0.3789(4) 0.2401(2) 0.40548(14) 0.0196(14) Uani 1 1 d . C .
N3 N 0.3989(4) 0.1557(2) 0.37013(15) 0.0218(15) Uani 1 1 d . . .
C1 C 0.2585(6) 0.3347(3) 0.33723(18) 0.027(2) Uani 1 1 d . . .
H1 H 0.2529 0.3202 0.3153 0.033 Uiso 1 1 calc R . .
C2 C 0.2212(6) 0.3845(3) 0.34184(19) 0.032(2) Uani 1 1 d . . .
H2 H 0.1891 0.4037 0.3235 0.038 Uiso 1 1 calc R . .
C3 C 0.2291(6) 0.4088(3) 0.3735(2) 0.032(2) Uani 1 1 d . . .
C4 C 0.2773(6) 0.3779(3) 0.39926(19) 0.030(2) Uani 1 1 d . . .
H3 H 0.2863 0.3918 0.4213 0.036 Uiso 1 1 calc R . .
C5 C 0.3114(5) 0.3269(3) 0.39188(18) 0.0208(18) Uani 1 1 d . C .
C6 C 0.3605(6) 0.2905(3) 0.41859(18) 0.0214(18) Uani 1 1 d . . .
C7 C 0.4223(6) 0.1981(3) 0.42400(18) 0.0185(17) Uani 1 1 d . . .
C8 C 0.4370(5) 0.1492(3) 0.40218(17) 0.0173(17) Uani 1 1 d . C .
C9 C 0.4826(6) 0.1023(3) 0.41415(19) 0.032(2) Uani 1 1 d . . .
H4 H 0.5107 0.1004 0.4366 0.039 Uiso 1 1 calc R C .
C10 C 0.4874(6) 0.0583(3) 0.39359(19) 0.032(2) Uani 1 1 d . A .
C11 C 0.4458(6) 0.0647(3) 0.36085(19) 0.027(2) Uani 1 1 d . . .
H5 H 0.4457 0.0348 0.3460 0.033 Uiso 1 1 calc R C .
C12 C 0.4051(6) 0.1130(3) 0.34965(18) 0.0242(19) Uani 1 1 d . C .
H6 H 0.3808 0.1165 0.3269 0.029 Uiso 1 1 calc R . .
C13 C 0.1850(7) 0.4625(3) 0.3795(2) 0.038(2) Uani 1 1 d . . .
C14 C 0.1446(8) 0.4946(4) 0.3539(3) 0.068(3) Uani 1 1 d . . .
H7 H 0.1465 0.4815 0.3317 0.082 Uiso 1 1 calc R . .
C15 C 0.0999(10) 0.5465(5) 0.3591(4) 0.097(5) Uani 1 1 d . . .
H8 H 0.0753 0.5684 0.3409 0.116 Uiso 1 1 calc R . .
C16 C 0.0940(8) 0.5632(4) 0.3903(4) 0.076(4) Uani 1 1 d . . .
H9 H 0.0609 0.5968 0.3943 0.092 Uiso 1 1 calc R . .
C17 C 0.1350(8) 0.5327(4) 0.4177(3) 0.058(3) Uani 1 1 d . . .
H10 H 0.1321 0.5454 0.4399 0.070 Uiso 1 1 calc R . .
C18 C 0.1796(7) 0.4834(3) 0.4106(3) 0.049(3) Uani 1 1 d . . .
H11 H 0.2085 0.4626 0.4288 0.059 Uiso 1 1 calc R . .
C19 C 0.5395(8) 0.0074(4) 0.4047(2) 0.048(3) Uani 1 1 d . . .
C20 C 0.5189(7) -0.0401(3) 0.3889(2) 0.037(2) Uani 1 1 d . A .
H12 H 0.4704 -0.0400 0.3699 0.044 Uiso 1 1 calc R . .
C21 C 0.5645(7) -0.0887(4) 0.3989(2) 0.046(3) Uani 1 1 d . . .
H13A H 0.5396 -0.1222 0.3900 0.055 Uiso 0.674(10) 1 calc PR A 1
H13B H 0.5822 -0.1149 0.3828 0.055 Uiso 0.326(10) 1 calc PR A 2
C22A C 0.6477(11) -0.0857(5) 0.4224(3) 0.038(4) Uiso 0.674(10) 1 d P A 1
H14A H 0.6842 -0.1178 0.4291 0.046 Uiso 0.674(10) 1 calc PR A 1
C23A C 0.6798(10) -0.0368(5) 0.4366(3) 0.039(4) Uiso 0.674(10) 1 d P A 1
H15A H 0.7365 -0.0355 0.4532 0.047 Uiso 0.674(10) 1 calc PR A 1
C24A C 0.6284(10) 0.0101(5) 0.4262(3) 0.039(4) Uiso 0.674(10) 1 d P A 1
H16A H 0.6543 0.0441 0.4339 0.046 Uiso 0.674(10) 1 calc PR A 1
C22B C 0.584(3) -0.0985(13) 0.4319(8) 0.057(9) Uiso 0.326(10) 1 d P A 2
H14B H 0.6064 -0.1334 0.4391 0.068 Uiso 0.326(10) 1 calc PR A 2
C23B C 0.570(2) -0.0565(12) 0.4566(7) 0.052(9) Uiso 0.326(10) 1 d P A 2
H15B H 0.5861 -0.0630 0.4796 0.062 Uiso 0.326(10) 1 calc PR A 2
C24B C 0.530(2) -0.0039(13) 0.4450(8) 0.062(10) Uiso 0.326(10) 1 d P A 2
H16B H 0.5008 0.0218 0.4596 0.074 Uiso 0.326(10) 1 calc PR A 2
O3 O 0.4070(4) 0.2307(2) 0.26098(12) 0.0312(13) Uani 1 1 d . . .
O4 O 0.1906(4) 0.2109(2) 0.27070(12) 0.0310(14) Uani 1 1 d . . .
N4 N 0.4958(4) 0.2475(2) 0.34598(14) 0.0215(15) Uani 1 1 d . . .
N5 N 0.3264(5) 0.2210(2) 0.31170(14) 0.0211(15) Uani 1 1 d . . .
N6 N 0.2021(4) 0.2035(2) 0.35873(14) 0.0194(14) Uani 1 1 d . . .
C25 C 0.5815(6) 0.2621(3) 0.36513(19) 0.0275(19) Uani 1 1 d . . .
H17 H 0.5749 0.2660 0.3885 0.033 Uiso 1 1 calc R . .
C26 C 0.6789(6) 0.2714(3) 0.3522(2) 0.036(2) Uani 1 1 d . . .
H18 H 0.7365 0.2837 0.3665 0.043 Uiso 1 1 calc R . .
C27 C 0.6942(6) 0.2631(3) 0.3182(2) 0.036(2) Uani 1 1 d . . .
C28 C 0.6063(6) 0.2485(3) 0.2983(2) 0.036(2) Uani 1 1 d . . .
H19 H 0.6124 0.2430 0.2751 0.043 Uiso 1 1 calc R . .
C29 C 0.5098(6) 0.2419(3) 0.31219(17) 0.0220(18) Uani 1 1 d . . .
C30 C 0.4099(6) 0.2305(3) 0.29189(18) 0.0249(19) Uani 1 1 d . . .
C31 C 0.2229(6) 0.2100(3) 0.30001(19) 0.029(2) Uani 1 1 d . . .
C32 C 0.1563(6) 0.1963(3) 0.32769(18) 0.0235(19) Uani 1 1 d . . .
C33 C 0.0561(6) 0.1777(3) 0.32150(18) 0.027(2) Uani 1 1 d . . .
H20 H 0.0280 0.1748 0.2991 0.032 Uiso 1 1 calc R . .
C34 C -0.0058(6) 0.1629(3) 0.34748(18) 0.0265(19) Uani 1 1 d . . .
C35 C 0.0412(6) 0.1712(3) 0.37937(19) 0.0256(19) Uani 1 1 d . . .
H21 H 0.0021 0.1627 0.3982 0.031 Uiso 1 1 calc R . .
C36 C 0.1423(6) 0.1914(3) 0.38412(18) 0.0226(18) Uani 1 1 d . . .
H22 H 0.1707 0.1970 0.4063 0.027 Uiso 1 1 calc R . .
C37 C 0.7993(6) 0.2715(4) 0.3022(2) 0.045(3) Uani 1 1 d . . .
C38 C 0.8650(7) 0.3112(5) 0.3155(3) 0.063(3) Uani 1 1 d . . .
H23 H 0.8482 0.3310 0.3347 0.076 Uiso 1 1 calc R . .
C39 C 0.9610(7) 0.3212(4) 0.2983(3) 0.061(3) Uani 1 1 d . . .
H24 H 1.0073 0.3497 0.3054 0.073 Uiso 1 1 calc R . .
C40 C 0.9851(9) 0.2897(5) 0.2721(3) 0.065(3) Uani 1 1 d . . .
H25 H 1.0498 0.2957 0.2616 0.078 Uiso 1 1 calc R . .
C41 C 0.9196(8) 0.2500(5) 0.2605(2) 0.059(3) Uani 1 1 d . . .
H26 H 0.9385 0.2284 0.2422 0.071 Uiso 1 1 calc R . .
C42 C 0.8270(7) 0.2411(4) 0.2752(2) 0.051(3) Uani 1 1 d . . .
H27 H 0.7803 0.2136 0.2668 0.061 Uiso 1 1 calc R . .
C43 C -0.1138(6) 0.1409(3) 0.3404(2) 0.028(2) Uani 1 1 d . . .
C44 C -0.1397(7) 0.1144(4) 0.3113(2) 0.040(2) Uani 1 1 d . . .
H28 H -0.0859 0.1082 0.2961 0.048 Uiso 1 1 calc R . .
C45 C -0.2412(7) 0.0966(4) 0.3035(2) 0.046(3) Uani 1 1 d . . .
H29 H -0.2575 0.0789 0.2829 0.056 Uiso 1 1 calc R . .
C46 C -0.3194(7) 0.1046(4) 0.3257(2) 0.044(2) Uani 1 1 d . . .
H30 H -0.3899 0.0925 0.3204 0.052 Uiso 1 1 calc R . .
C47 C -0.2955(7) 0.1300(3) 0.3555(2) 0.039(2) Uani 1 1 d . . .
H31 H -0.3493 0.1351 0.3708 0.046 Uiso 1 1 calc R . .
C48 C -0.1945(6) 0.1479(3) 0.3632(2) 0.033(2) Uani 1 1 d . . .
H32 H -0.1784 0.1651 0.3839 0.040 Uiso 1 1 calc R . .
O5 O 0.1299(4) 0.2564(2) 0.20139(12) 0.0325(14) Uani 1 1 d . . .
O6 O 0.3472(4) 0.2513(2) 0.18722(12) 0.0319(14) Uani 1 1 d . . .
N7 N 0.0192(4) 0.2578(2) 0.11826(14) 0.0186(14) Uani 1 1 d . . .
N8 N 0.2013(4) 0.2479(2) 0.14987(14) 0.0231(16) Uani 1 1 d . . .
N9 N 0.3159(5) 0.2283(3) 0.10060(15) 0.0273(16) Uani 1 1 d . . .
C49 C -0.0714(5) 0.2656(3) 0.10045(18) 0.0225(18) Uani 1 1 d . . .
H33 H -0.0715 0.2612 0.0770 0.027 Uiso 1 1 calc R . .
C50 C -0.1642(6) 0.2796(3) 0.11401(18) 0.0212(18) Uani 1 1 d . . .
H34 H -0.2262 0.2848 0.0998 0.025 Uiso 1 1 calc R . .
C51 C -0.1699(6) 0.2863(3) 0.1471(2) 0.032(2) Uani 1 1 d . . .
C52 C -0.0758(6) 0.2769(3) 0.16734(19) 0.035(2) Uani 1 1 d . . .
H35 H -0.0760 0.2799 0.1909 0.042 Uiso 1 1 calc R . .
C53 C 0.0160(5) 0.2633(3) 0.15207(17) 0.0199(17) Uani 1 1 d . . .
C54 C 0.1200(6) 0.2559(3) 0.17057(18) 0.0240(19) Uani 1 1 d . . .
C55 C 0.3063(6) 0.2441(3) 0.15905(17) 0.0247(19) Uani 1 1 d . . .
C56 C 0.3709(6) 0.2297(3) 0.13105(17) 0.0235(18) Uani 1 1 d . . .
C57 C 0.4758(5) 0.2172(3) 0.13499(18) 0.0225(18) Uani 1 1 d . . .
H36 H 0.5124 0.2205 0.1562 0.027 Uiso 1 1 calc R . .
C58 C 0.5307(6) 0.1990(3) 0.10680(17) 0.0214(18) Uani 1 1 d . . .
C59 C 0.4726(6) 0.2003(3) 0.07650(18) 0.028(2) Uani 1 1 d . . .
H37 H 0.5077 0.1902 0.0571 0.034 Uiso 1 1 calc R . .
C60 C 0.3671(6) 0.2151(3) 0.07279(19) 0.0256(19) Uani 1 1 d . . .
C61 C -0.2704(6) 0.3033(3) 0.1629(2) 0.034(2) Uani 1 1 d . . .
C62 C -0.3425(7) 0.3345(3) 0.1452(2) 0.044(2) Uani 1 1 d . . .
H38 H -0.3273 0.3449 0.1232 0.053 Uiso 1 1 calc R . .
C63 C -0.4368(7) 0.3516(4) 0.1578(3) 0.054(3) Uani 1 1 d . . .
H39 H -0.4850 0.3738 0.1450 0.065 Uiso 1 1 calc R . .
C64 C -0.4578(7) 0.3359(4) 0.1885(3) 0.053(3) Uani 1 1 d . . .
H40 H -0.5209 0.3484 0.1979 0.063 Uiso 1 1 calc R . .
C65 C -0.3928(9) 0.3033(5) 0.2063(2) 0.078(4) Uani 1 1 d . . .
H41 H -0.4105 0.2916 0.2278 0.093 Uiso 1 1 calc R . .
C66 C -0.2958(7) 0.2862(5) 0.1925(3) 0.066(3) Uani 1 1 d . . .
H42 H -0.2494 0.2624 0.2048 0.079 Uiso 1 1 calc R . .
C67 C 0.6391(6) 0.1774(3) 0.11091(19) 0.0247(19) Uani 1 1 d . . .
C68 C 0.7017(6) 0.1697(3) 0.0839(2) 0.028(2) Uani 1 1 d . . .
H43 H 0.6749 0.1795 0.0622 0.033 Uiso 1 1 calc R . .
C69 C 0.8021(6) 0.1483(3) 0.0882(2) 0.037(2) Uani 1 1 d . . .
H44 H 0.8440 0.1436 0.0695 0.045 Uiso 1 1 calc R . .
C70 C 0.8437(7) 0.1331(3) 0.1201(2) 0.040(2) Uani 1 1 d . . .
H45 H 0.9133 0.1185 0.1231 0.048 Uiso 1 1 calc R . .
C71 C 0.7814(7) 0.1399(4) 0.1464(2) 0.047(3) Uani 1 1 d . . .
H46 H 0.8084 0.1295 0.1680 0.056 Uiso 1 1 calc R . .
C72 C 0.6803(6) 0.1613(3) 0.1428(2) 0.038(2) Uani 1 1 d . . .
H47 H 0.6385 0.1652 0.1616 0.046 Uiso 1 1 calc R . .
O7 O 0.0508(4) 0.29244(19) 0.01386(12) 0.0295(13) Uani 1 1 d . . .
O8 O 0.0156(4) 0.18137(18) 0.02077(12) 0.0256(13) Uani 1 1 d . . .
N10 N 0.1881(5) 0.3173(2) 0.09072(16) 0.0275(16) Uani 1 1 d . B .
N11 N 0.1141(4) 0.2381(2) 0.05747(13) 0.0205(14) Uani 1 1 d . . .
N12 N 0.1356(4) 0.1638(2) 0.10147(14) 0.0207(15) Uani 1 1 d . . .
C73 C 0.2378(7) 0.3548(4) 0.1098(2) 0.044(2) Uani 1 1 d . . .
H48 H 0.2677 0.3455 0.1313 0.052 Uiso 1 1 calc R . .
C74 C 0.2457(8) 0.4074(4) 0.0983(3) 0.061(3) Uani 1 1 d . B .
H49 H 0.2775 0.4338 0.1128 0.074 Uiso 1 1 calc R . .
C75 C 0.2096(8) 0.4230(4) 0.0668(2) 0.048(3) Uani 1 1 d . . .
C76 C 0.1604(7) 0.3821(3) 0.0475(2) 0.038(2) Uani 1 1 d . B .
H50 H 0.1328 0.3902 0.0255 0.046 Uiso 1 1 calc R . .
C77 C 0.1511(6) 0.3306(3) 0.05959(18) 0.026(2) Uani 1 1 d . . .
C78 C 0.1008(6) 0.2855(3) 0.04054(17) 0.0211(18) Uani 1 1 d . B .
C79 C 0.0692(6) 0.1901(3) 0.04674(18) 0.0225(18) Uani 1 1 d . . .
C80 C 0.0883(5) 0.1461(3) 0.07244(17) 0.0175(17) Uani 1 1 d . . .
C81 C 0.0594(5) 0.0945(3) 0.06684(17) 0.0198(18) Uani 1 1 d . . .
H51 H 0.0291 0.0840 0.0457 0.024 Uiso 1 1 calc R . .
C82 C 0.0743(6) 0.0562(3) 0.09255(18) 0.0229(18) Uani 1 1 d . . .
C83 C 0.1242(6) 0.0750(3) 0.12186(19) 0.031(2) Uani 1 1 d . . .
H52 H 0.1384 0.0505 0.1397 0.037 Uiso 1 1 calc R . .
C84 C 0.1539(6) 0.1280(3) 0.12591(18) 0.0233(19) Uani 1 1 d . . .
H53 H 0.1881 0.1393 0.1464 0.028 Uiso 1 1 calc R . .
C85A C 0.2016(9) 0.4814(3) 0.0536(3) 0.051(4) Uiso 0.666(9) 1 d PG B 1
C86A C 0.2813(8) 0.5150(5) 0.0669(3) 0.076(6) Uiso 0.666(9) 1 d PG B 1
H54A H 0.3321 0.5015 0.0832 0.091 Uiso 0.666(9) 1 calc PR B 1
C87A C 0.2867(9) 0.5683(4) 0.0565(3) 0.111(7) Uiso 0.666(9) 1 d PG B 1
H55A H 0.3412 0.5912 0.0656 0.133 Uiso 0.666(9) 1 calc PR B 1
C88A C 0.2124(10) 0.5880(3) 0.0327(3) 0.093(6) Uiso 0.666(9) 1 d PG B 1
H56A H 0.2161 0.6244 0.0255 0.112 Uiso 0.666(9) 1 calc PR B 1
C89A C 0.1327(9) 0.5544(5) 0.0193(2) 0.086(6) Uiso 0.666(9) 1 d PG B 1
H57A H 0.0819 0.5678 0.0030 0.103 Uiso 0.666(9) 1 calc PR B 1
C90A C 0.1273(8) 0.5011(4) 0.0297(3) 0.079(6) Uiso 0.666(9) 1 d PG B 1
H58A H 0.0728 0.4781 0.0206 0.095 Uiso 0.666(9) 1 calc PR B 1
C85B C 0.2494(12) 0.4729(4) 0.0599(3) 0.007(5) Uiso 0.334(9) 1 d PG B 2
C86B C 0.2664(12) 0.5126(6) 0.0840(3) 0.023(6) Uiso 0.334(9) 1 d PG B 2
H54B H 0.2640 0.5037 0.1070 0.028 Uiso 0.334(9) 1 calc PR B 2
C87B C 0.2869(13) 0.5653(5) 0.0745(4) 0.045(8) Uiso 0.334(9) 1 d PG B 2
H55B H 0.2985 0.5925 0.0910 0.054 Uiso 0.334(9) 1 calc PR B 2
C88B C 0.2904(14) 0.5783(5) 0.0409(4) 0.032(7) Uiso 0.334(9) 1 d PG B 2
H56B H 0.3044 0.6143 0.0345 0.039 Uiso 0.334(9) 1 calc PR B 2
C89B C 0.2734(15) 0.5385(7) 0.0168(3) 0.082(12) Uiso 0.334(9) 1 d PG B 2
H57B H 0.2758 0.5474 -0.0061 0.099 Uiso 0.334(9) 1 calc PR B 2
C90B C 0.2529(14) 0.4858(6) 0.0263(3) 0.050(8) Uiso 0.334(9) 1 d PG B 2
H58B H 0.2413 0.4587 0.0098 0.060 Uiso 0.334(9) 1 calc PR B 2
C91 C 0.0338(6) 0.0010(3) 0.0888(2) 0.027(2) Uani 1 1 d . . .
C92 C 0.0274(6) -0.0249(3) 0.0580(2) 0.034(2) Uani 1 1 d . . .
H59 H 0.0528 -0.0075 0.0389 0.041 Uiso 1 1 calc R . .
C93 C -0.0158(7) -0.0759(4) 0.0554(2) 0.048(3) Uani 1 1 d . . .
H60 H -0.0188 -0.0939 0.0344 0.058 Uiso 1 1 calc R . .
C94 C -0.0546(7) -0.1011(4) 0.0827(3) 0.049(3) Uani 1 1 d . . .
H61 H -0.0872 -0.1355 0.0803 0.058 Uiso 1 1 calc R . .
C95 C -0.0465(7) -0.0766(4) 0.1135(2) 0.049(3) Uani 1 1 d . . .
H62 H -0.0699 -0.0947 0.1326 0.059 Uiso 1 1 calc R . .
C96 C -0.0041(7) -0.0258(4) 0.1161(2) 0.045(2) Uani 1 1 d . . .
H63 H -0.0006 -0.0084 0.1372 0.054 Uiso 1 1 calc R . .
Cl1A Cl 0.2332(4) 0.2239(3) 0.50544(11) 0.0378(14) Uiso 0.581(12) 1 d P C 1
O9A O 0.3382(10) 0.2458(6) 0.5124(3) 0.058(4) Uiso 0.581(12) 1 d P C 1
O10A O 0.2632(10) 0.1761(5) 0.5192(3) 0.078(5) Uiso 0.581(12) 1 d P C 1
O11A O 0.1406(11) 0.2487(6) 0.5185(3) 0.073(5) Uiso 0.581(12) 1 d P C 1
O12A O 0.2214(13) 0.2202(7) 0.4672(4) 0.052(6) Uiso 0.581(12) 1 d P C 1
Cl1B Cl 0.2318(6) 0.2458(5) 0.50272(18) 0.051(2) Uiso 0.419(12) 1 d P C 2
O9B O 0.3204(11) 0.2676(6) 0.5110(3) 0.023(4) Uiso 0.419(12) 1 d P C 2
O10B O 0.1698(13) 0.2219(7) 0.5299(4) 0.057(5) Uiso 0.419(12) 1 d P C 2
O11B O 0.2083(15) 0.3020(9) 0.5021(5) 0.097(8) Uiso 0.419(12) 1 d P C 2
O12B O 0.2019(15) 0.2195(7) 0.4732(5) 0.024(6) Uiso 0.419(12) 1 d P C 2
O13 O 0.6100(4) 0.2810(2) 0.45880(12) 0.0351(14) Uani 1 1 d . C .
O14 O 0.2667(4) 0.3189(3) 0.24973(13) 0.0492(18) Uani 1 1 d . . .
O15 O 0.2700(4) 0.1573(2) 0.21207(13) 0.0457(16) Uani 1 1 d . . .
Cl2 Cl 0.5523(3) 0.12132(16) 0.23117(9) 0.0916(12) Uani 1 1 d . . .
O16 O 0.4778(6) 0.1329(4) 0.20403(19) 0.095(3) Uani 1 1 d . . .
O17 O 0.6309(7) 0.1641(4) 0.2331(2) 0.127(4) Uani 1 1 d . . .
O18 O 0.5016(6) 0.1177(3) 0.2617(2) 0.088(3) Uani 1 1 d . . .
O19 O 0.6066(8) 0.0731(4) 0.2252(3) 0.173(5) Uani 1 1 d . . .
Cl3 Cl 0.1658(3) 0.40353(12) 0.18812(7) 0.0854(10) Uani 1 1 d . . .
O20 O 0.1580(9) 0.4600(3) 0.1809(2) 0.147(5) Uani 1 1 d . . .
O21 O 0.0889(7) 0.3747(3) 0.16551(18) 0.091(3) Uani 1 1 d . . .
O22 O 0.2753(6) 0.3819(4) 0.18549(19) 0.102(3) Uani 1 1 d . . .
O23 O 0.1344(7) 0.3940(3) 0.22409(18) 0.099(3) Uani 1 1 d . . .
Cl4 Cl 0.78356(18) 0.38822(10) 0.49934(5) 0.0441(6) Uani 1 1 d . . .
Cl5 Cl 0.7665(2) 0.16234(10) 0.45932(6) 0.0512(7) Uani 1 1 d . . .
O24 O 0.6997(5) 0.1889(2) 0.43423(13) 0.0496(17) Uani 1 1 d . . .
O25 O 0.7786(5) 0.1965(3) 0.48803(15) 0.0596(19) Uani 1 1 d . . .
O27A O 0.8917(7) 0.3858(4) 0.5170(2) 0.046(3) Uiso 0.712(14) 1 d P D 1
O26 O 0.7194(5) 0.4307(3) 0.51090(16) 0.0622(19) Uiso 1 1 d . D .
O28 O 0.8679(5) 0.1504(3) 0.44631(15) 0.072(2) Uani 1 1 d . . .
O29 O 0.7168(7) 0.1133(3) 0.46881(16) 0.081(2) Uani 1 1 d . . .
O28A O 0.7360(7) 0.3366(4) 0.5066(2) 0.046(3) Uiso 0.712(14) 1 d P D 1
Cl6 Cl 0.0070(2) 0.10316(13) 0.20960(7) 0.0706(9) Uani 1 1 d . . .
O31 O 0.0167(5) 0.1492(3) 0.18931(15) 0.065(2) Uani 1 1 d . . .
O32 O -0.0286(8) 0.0583(3) 0.1904(2) 0.114(3) Uani 1 1 d . . .
O29A O 0.7979(9) 0.3933(4) 0.4651(2) 0.059(3) Uiso 0.712(14) 1 d P D 1
O27B O 0.8817(17) 0.4104(9) 0.4974(6) 0.049(8) Uiso 0.288(14) 1 d P D 2
O28B O 0.7427(17) 0.3696(8) 0.4648(5) 0.035(7) Uiso 0.288(14) 1 d P D 2
O29B O 0.7632(18) 0.3507(10) 0.5229(7) 0.052(8) Uiso 0.288(14) 1 d P D 2
O36 O 0.1004(9) 0.0947(6) 0.2267(4) 0.292(11) Uani 1 1 d . . .
O37 O -0.0668(11) 0.1128(5) 0.2311(3) 0.202(7) Uani 1 1 d . . .
O38 O 0.9346(6) -0.3043(3) 0.6074(2) 0.088(2) Uiso 1 1 d . . .
O39 O 1.0957(8) -0.2743(4) 0.6028(2) 0.115(3) Uiso 1 1 d . . .
N13 N 1.0145(10) -0.3006(5) 0.5909(3) 0.113(4) Uiso 1 1 d . E .
C97 C 1.0098(12) -0.3146(7) 0.5550(4) 0.120(5) Uiso 1 1 d . . .
C98A C 1.0370(16) -0.2828(9) 0.5388(5) 0.065(6) Uiso 0.50 1 d P E 2
H64A H 1.0447 -0.2972 0.5164 0.098 Uiso 0.50 1 calc PR E 2
H65A H 1.1058 -0.2691 0.5477 0.098 Uiso 0.50 1 calc PR E 2
H66A H 0.9849 -0.2534 0.5378 0.098 Uiso 0.50 1 calc PR E 2
C98B C 0.9366(16) -0.3443(8) 0.5418(5) 0.066(6) Uiso 0.50 1 d P E 1
H64B H 0.9484 -0.3493 0.5181 0.099 Uiso 0.50 1 calc PR E 1
H65B H 0.8675 -0.3270 0.5442 0.099 Uiso 0.50 1 calc PR E 1
H66B H 0.9376 -0.3794 0.5530 0.099 Uiso 0.50 1 calc PR E 1
O40 O 0.5805(12) 0.3895(5) 0.0706(3) 0.212(8) Uani 1 1 d . . .
O41 O 0.4573(7) 0.3322(4) 0.0752(2) 0.105(3) Uani 1 1 d . . .
N14 N 0.5077(9) 0.3633(5) 0.0578(3) 0.096(4) Uani 1 1 d . . .
C99 C 0.4811(10) 0.3708(5) 0.0234(3) 0.080(4) Uani 1 1 d . . .
C100 C 0.489(2) 0.4215(8) 0.0099(4) 0.248(14) Uani 1 1 d . . .
O42 O 0.2559(11) 0.5828(6) 0.2109(3) 0.102(4) Uiso 0.65 1 d P F 1
O43 O 0.3260(11) 0.5610(5) 0.1598(4) 0.093(5) Uiso 0.65 1 d P F 1
N15 N 0.3276(17) 0.5627(8) 0.1804(7) 0.110(8) Uiso 0.65 1 d P F 1
C101 C 0.387(2) 0.5168(9) 0.2077(6) 0.101(7) Uiso 0.65 1 d P F 1
O44 O 0.7440(11) 0.0793(6) -0.0187(3) 0.085(4) Uiso 0.60 1 d P G 1
O45 O 0.8642(12) 0.0701(6) 0.0112(4) 0.083(5) Uiso 0.60 1 d P G 1
N16 N 0.7733(11) 0.0603(5) 0.0090(3) 0.036(3) Uiso 0.60 1 d P G 1
C102 C 0.7294(18) 0.0402(9) 0.0255(6) 0.074(6) Uiso 0.60 1 d P G 1
C103 C 0.619(2) 0.0377(11) 0.0271(7) 0.129(9) Uiso 0.60 1 d P G 1
O46 O -0.535(2) 0.3700(12) 0.2595(8) 0.199(12) Uiso 0.50 1 d P H 1
O47 O -0.5116(17) 0.3618(8) 0.3121(5) 0.125(7) Uiso 0.50 1 d P H 1
N17 N -0.4764(18) 0.3897(9) 0.2891(6) 0.093(7) Uiso 0.50 1 d P H 1
C104 C -0.351(2) 0.3905(11) 0.2728(6) 0.090(8) Uiso 0.50 1 d P H 1
C105 C -0.379(2) 0.4497(11) 0.2604(7) 0.094(8) Uiso 0.50 1 d P H 1
C106 C 0.342(2) 0.5063(11) 0.2250(7) 0.134(10) Uiso 0.65 1 d P F 1
O52 O 0.594(3) 0.5267(13) 0.0930(11) 0.193(12) Uiso 0.50 1 d P I 2
O53 O 0.615(6) 0.511(3) 0.1194(19) 0.45(5) Uiso 0.50 1 d P I 2
O54 O 0.6667(17) 0.4951(9) 0.1307(5) 0.115(7) Uiso 0.50 1 d P J 1
O55 O 0.555(2) 0.4825(10) 0.1648(7) 0.180(10) Uiso 0.50 1 d P K 2
O56 O 0.438(2) 0.4839(12) 0.1434(7) 0.209(12) Uiso 0.50 1 d P K 2
O57 O 0.8424(16) 0.0556(8) 0.0249(5) 0.092(6) Uiso 0.50 1 d P L 2
O58 O 0.699(2) 0.0589(11) -0.0024(7) 0.160(10) Uiso 0.50 1 d P M 2
O59 O 0.724(3) 0.0211(13) 0.0486(8) 0.213(13) Uiso 0.50 1 d P N 2
O60 O 0.6346 0.0061 0.0689 0.40(3) Uiso 0.50 1 d P N 2
O61 O 0.573(4) 0.5189(19) 0.0596(13) 0.36(3) Uiso 0.50 1 d P O 1
O62 O 0.512(2) 0.5467(11) 0.0971(7) 0.190(11) Uiso 0.50 1 d P P 1
O63 O 0.4835(18) 0.4595(9) 0.1028(6) 0.154(8) Uiso 0.50 1 d P Q 1
O64 O 0.460(3) 0.4862(13) 0.1933(8) 0.118(11) Uiso 0.30 1 d P R 3
O65 O 0.3119(18) 0.5567(9) 0.1987(6) 0.057(6) Uiso 0.35 1 d P S 3
O66 O 0.3466(13) 0.4699(7) 0.2956(4) 0.054(5) Uiso 0.35 1 d P T 2
O67 O 0.1932 0.5114 0.2594 0.218(17) Uiso 0.35 1 d P U 2
O68 O 0.094(3) 0.4724(13) 0.2733(8) 0.150(12) Uiso 0.35 1 d P U 2
O69 O 0.0044(17) 0.4573(8) 0.2747(5) 0.131(7) Uiso 0.50 1 d P V 1
O70 O -0.0382(18) 0.4823(9) 0.2300(6) 0.160(9) Uiso 0.50 1 d P W 1
O71 O -0.124(2) 0.4355(11) 0.2108(6) 0.195(11) Uiso 0.50 1 d P W 1
O72 O -0.3352(19) 0.4106(10) 0.3136(6) 0.165(9) Uiso 0.50 1 d P X 2
O73 O -0.329(4) 0.442(2) 0.2875(12) 0.32(2) Uiso 0.50 1 d P X 2
O74 O -0.5701(12) 0.3744(6) 0.2841(4) 0.190(6) Uiso 1 1 d . Y 2
O75 O -0.327(4) 0.9187(19) 0.1323(11) 0.32(2) Uiso 0.50 1 d P . .
O76 O -0.414(3) 0.9178(13) 0.1302(7) 0.207(13) Uiso 0.50 1 d P . .
O77 O -0.320(3) 0.9992(14) 0.1297(9) 0.238(14) Uiso 0.50 1 d P . .
O78 O -0.294(2) 0.9879(11) 0.1635(7) 0.185(10) Uiso 0.50 1 d P Z 2

loop_
_atom_site_aniso_label
_atom_site_aniso_U_11
_atom_site_aniso_U_22
_atom_site_aniso_U_33
_atom_site_aniso_U_23
_atom_site_aniso_U_13
_atom_site_aniso_U_12
Fe1 0.0402(7) 0.0267(7) 0.0172(6) -0.0028(5) -0.0102(5) 0.0015(6)
Fe2 0.0210(6) 0.0215(7) 0.0141(6) 0.0020(5) -0.0002(5) 0.0011(5)
Fe3 0.0259(7) 0.0579(9) 0.0125(6) 0.0021(6) -0.0021(5) 0.0040(6)
Fe4 0.0190(6) 0.0274(7) 0.0164(6) -0.0026(5) -0.0029(5) -0.0007(5)
O1 0.033(3) 0.030(3) 0.017(3) -0.003(2) -0.014(3) 0.004(3)
O2 0.042(3) 0.019(3) 0.014(3) 0.001(2) -0.012(3) 0.004(3)
N1 0.024(4) 0.026(4) 0.018(4) 0.000(3) 0.002(3) 0.006(3)
N2 0.024(3) 0.015(4) 0.020(3) -0.001(3) -0.002(3) 0.002(3)
N3 0.019(3) 0.018(4) 0.028(4) 0.004(3) 0.002(3) -0.001(3)
C1 0.045(5) 0.028(5) 0.009(4) 0.012(3) 0.001(4) 0.008(4)
C2 0.042(5) 0.021(5) 0.032(5) 0.014(4) -0.014(4) 0.003(4)
C3 0.019(4) 0.029(5) 0.049(6) -0.003(4) -0.012(4) -0.006(4)
C4 0.030(5) 0.027(5) 0.032(5) 0.001(4) -0.013(4) -0.003(4)
C5 0.017(4) 0.018(5) 0.027(5) 0.011(3) -0.002(4) -0.004(3)
C6 0.016(4) 0.028(5) 0.020(5) 0.005(4) -0.002(3) -0.008(4)
C7 0.022(4) 0.009(4) 0.024(5) 0.000(3) -0.001(4) -0.003(3)
C8 0.016(4) 0.018(4) 0.018(4) 0.001(3) 0.000(3) -0.003(3)
C9 0.040(5) 0.019(5) 0.034(5) -0.006(4) -0.023(4) 0.000(4)
C10 0.040(5) 0.019(5) 0.034(5) -0.009(4) -0.012(4) 0.009(4)
C11 0.028(5) 0.021(5) 0.033(5) -0.010(4) -0.004(4) 0.002(4)
C12 0.032(5) 0.021(5) 0.019(4) -0.013(3) -0.005(4) 0.006(4)
C13 0.043(6) 0.020(5) 0.050(6) -0.007(4) -0.017(5) 0.000(4)
C14 0.091(9) 0.023(6) 0.088(9) 0.002(5) -0.027(7) 0.012(6)
C15 0.125(12) 0.044(9) 0.115(12) 0.015(7) -0.046(10) 0.007(8)
C16 0.061(8) 0.020(6) 0.144(13) -0.016(7) -0.032(8) 0.010(5)
C17 0.058(7) 0.032(6) 0.084(8) -0.011(6) 0.004(6) -0.005(5)
C18 0.038(6) 0.025(6) 0.082(8) 0.003(5) -0.010(5) 0.006(4)
C19 0.077(7) 0.033(6) 0.032(6) -0.008(4) -0.025(5) 0.014(5)
C20 0.052(6) 0.028(6) 0.030(5) 0.008(4) -0.005(4) 0.006(5)
C21 0.074(7) 0.032(6) 0.032(6) -0.002(4) 0.002(5) 0.017(5)
O3 0.019(3) 0.057(4) 0.018(3) 0.005(3) 0.004(2) -0.003(3)
O4 0.022(3) 0.062(4) 0.009(3) 0.005(3) -0.002(2) 0.001(3)
N4 0.018(3) 0.023(4) 0.022(4) 0.008(3) -0.005(3) -0.001(3)
N5 0.020(4) 0.026(4) 0.017(4) 0.005(3) 0.004(3) -0.001(3)
N6 0.020(3) 0.025(4) 0.013(4) 0.003(3) 0.001(3) 0.000(3)
C25 0.021(4) 0.034(5) 0.027(5) 0.005(4) -0.008(4) 0.001(4)
C26 0.026(5) 0.045(6) 0.035(5) 0.002(4) -0.012(4) -0.005(4)
C27 0.028(5) 0.039(5) 0.039(6) 0.024(4) -0.005(4) 0.000(4)
C28 0.020(4) 0.065(7) 0.023(5) 0.016(4) 0.003(4) 0.003(4)
C29 0.026(4) 0.032(5) 0.008(4) 0.003(3) -0.005(3) 0.004(4)
C30 0.024(5) 0.032(5) 0.018(5) -0.005(4) 0.000(4) 0.009(4)
C31 0.026(5) 0.040(6) 0.022(5) -0.008(4) 0.003(4) -0.001(4)
C32 0.021(4) 0.036(5) 0.015(4) 0.002(3) 0.005(4) 0.007(4)
C33 0.021(5) 0.046(6) 0.013(4) -0.006(4) 0.001(4) 0.000(4)
C34 0.027(5) 0.034(5) 0.019(5) 0.003(4) 0.001(4) 0.007(4)
C35 0.022(5) 0.027(5) 0.028(5) 0.007(4) 0.004(4) 0.002(4)
C36 0.025(5) 0.028(5) 0.014(4) 0.003(3) -0.002(4) -0.001(4)
C37 0.010(4) 0.070(7) 0.055(7) 0.043(6) 0.004(4) 0.001(5)
C38 0.028(6) 0.090(9) 0.073(8) 0.037(6) 0.004(6) -0.008(6)
C39 0.025(6) 0.070(8) 0.087(9) 0.025(7) -0.011(6) -0.009(5)
C40 0.048(7) 0.084(10) 0.065(9) 0.042(7) 0.013(6) 0.009(7)
C41 0.043(6) 0.089(10) 0.046(7) 0.028(6) 0.013(5) 0.019(6)
C42 0.030(5) 0.080(8) 0.043(6) 0.034(5) 0.014(5) 0.014(5)
C43 0.027(5) 0.027(5) 0.031(5) 0.007(4) 0.006(4) -0.005(4)
C44 0.029(5) 0.056(7) 0.036(6) -0.011(5) 0.014(4) -0.008(5)
C45 0.031(5) 0.061(7) 0.047(6) -0.012(5) -0.002(5) -0.010(5)
C46 0.024(5) 0.057(7) 0.051(7) 0.001(5) 0.011(5) -0.017(5)
C47 0.037(6) 0.052(6) 0.027(5) -0.004(4) 0.005(4) -0.003(5)
C48 0.028(5) 0.037(6) 0.034(5) 0.005(4) 0.004(4) -0.005(4)
O5 0.027(3) 0.056(4) 0.015(3) 0.000(3) 0.001(2) 0.007(3)
O6 0.021(3) 0.055(4) 0.020(3) -0.002(2) -0.001(2) 0.001(3)
N7 0.020(3) 0.019(4) 0.017(3) 0.002(3) -0.004(3) -0.004(3)
N8 0.011(3) 0.048(5) 0.010(3) -0.007(3) 0.000(3) 0.004(3)
N9 0.024(4) 0.035(4) 0.022(4) -0.007(3) -0.004(3) -0.002(3)
C49 0.021(4) 0.025(5) 0.021(4) 0.004(4) -0.004(4) 0.000(4)
C50 0.016(4) 0.019(5) 0.027(5) 0.001(3) -0.010(4) 0.004(3)
C51 0.015(4) 0.035(6) 0.046(6) -0.002(4) -0.002(4) 0.002(4)
C52 0.035(5) 0.051(6) 0.019(5) 0.006(4) 0.003(4) -0.001(4)
C53 0.013(4) 0.027(5) 0.019(4) 0.002(3) -0.001(3) -0.007(4)
C54 0.032(5) 0.031(5) 0.009(4) -0.005(3) 0.000(4) 0.004(4)
C55 0.026(5) 0.039(5) 0.008(4) 0.003(3) -0.005(3) -0.010(4)
C56 0.025(4) 0.026(5) 0.019(4) -0.008(3) -0.003(4) -0.001(4)
C57 0.017(4) 0.027(5) 0.024(5) -0.004(3) 0.000(4) 0.000(4)
C58 0.020(4) 0.027(5) 0.017(4) 0.004(3) 0.001(3) -0.006(4)
C59 0.027(5) 0.040(5) 0.019(5) -0.010(4) 0.009(4) -0.006(4)
C60 0.022(5) 0.031(5) 0.025(5) -0.004(4) 0.013(4) 0.002(4)
C61 0.030(5) 0.043(6) 0.030(6) -0.001(4) -0.003(4) 0.005(4)
C62 0.043(6) 0.039(6) 0.049(6) -0.010(5) 0.001(5) 0.001(5)
C63 0.025(6) 0.059(7) 0.081(9) -0.002(6) 0.009(6) 0.001(5)
C64 0.030(6) 0.065(8) 0.064(8) 0.007(6) 0.009(6) 0.007(5)
C65 0.072(8) 0.147(12) 0.015(6) 0.027(6) 0.012(5) 0.034(8)
C66 0.040(6) 0.110(10) 0.048(7) 0.022(6) -0.003(5) 0.030(6)
C67 0.019(4) 0.025(5) 0.030(5) 0.001(4) 0.000(4) 0.001(4)
C68 0.023(5) 0.023(5) 0.036(5) -0.008(4) -0.001(4) 0.001(4)
C69 0.032(5) 0.024(5) 0.057(7) -0.016(4) 0.016(5) -0.010(4)
C70 0.019(5) 0.046(6) 0.056(7) 0.002(5) 0.000(5) 0.003(4)
C71 0.033(6) 0.068(7) 0.038(6) 0.011(5) 0.001(5) 0.014(5)
C72 0.023(5) 0.047(6) 0.045(6) 0.000(4) 0.007(4) 0.006(4)
O7 0.046(4) 0.023(3) 0.019(3) 0.005(2) -0.007(3) 0.001(3)
O8 0.037(3) 0.019(3) 0.019(3) -0.003(2) -0.013(3) 0.001(2)
N10 0.026(4) 0.022(4) 0.033(4) -0.003(3) -0.001(3) -0.013(3)
N11 0.021(3) 0.023(4) 0.016(3) 0.002(3) -0.010(3) 0.001(3)
N12 0.022(4) 0.029(4) 0.011(3) 0.002(3) -0.003(3) 0.005(3)
C73 0.041(6) 0.058(7) 0.031(6) -0.018(5) 0.003(4) -0.016(5)
C74 0.058(7) 0.055(8) 0.073(8) -0.038(6) 0.023(6) -0.043(6)
C75 0.066(7) 0.048(7) 0.031(6) -0.014(5) 0.022(5) -0.018(5)
C76 0.061(6) 0.027(5) 0.028(5) -0.003(4) 0.013(5) -0.013(5)
C77 0.028(5) 0.036(5) 0.016(5) -0.008(4) 0.010(4) -0.012(4)
C78 0.025(5) 0.028(5) 0.011(4) -0.002(3) -0.001(4) 0.003(4)
C79 0.029(5) 0.020(5) 0.019(5) 0.001(3) 0.009(4) 0.000(4)
C80 0.013(4) 0.022(5) 0.017(4) -0.004(3) -0.004(3) 0.000(3)
C81 0.016(4) 0.025(5) 0.018(4) -0.003(3) 0.001(3) 0.005(4)
C82 0.021(4) 0.030(5) 0.019(5) -0.001(4) 0.006(4) 0.004(4)
C83 0.037(5) 0.030(5) 0.026(5) 0.011(4) 0.007(4) 0.010(4)
C84 0.022(4) 0.028(5) 0.019(4) 0.004(4) 0.001(4) 0.013(4)
C91 0.025(5) 0.022(5) 0.034(5) 0.001(4) 0.007(4) 0.007(4)
C92 0.031(5) 0.029(6) 0.042(6) -0.001(4) 0.002(4) 0.006(4)
C93 0.063(7) 0.034(6) 0.047(6) -0.012(5) -0.002(5) 0.010(5)
C94 0.050(6) 0.018(5) 0.078(8) 0.004(5) 0.007(6) 0.003(5)
C95 0.065(7) 0.033(6) 0.052(7) 0.009(5) 0.025(6) 0.007(5)
C96 0.049(6) 0.035(6) 0.053(7) -0.003(5) 0.022(5) 0.002(5)
O13 0.040(3) 0.037(4) 0.027(3) 0.006(2) -0.007(3) -0.002(3)
O14 0.031(3) 0.088(5) 0.029(4) -0.039(3) 0.013(3) -0.001(3)
O15 0.048(4) 0.059(4) 0.029(4) -0.002(3) -0.014(3) 0.003(3)
Cl2 0.074(2) 0.115(3) 0.082(3) -0.033(2) -0.031(2) 0.045(2)
O16 0.062(5) 0.145(8) 0.075(6) -0.026(5) -0.026(4) 0.027(5)
O17 0.086(7) 0.151(10) 0.141(9) -0.060(7) -0.029(6) -0.013(7)
O18 0.091(6) 0.101(7) 0.070(6) 0.037(5) -0.008(5) -0.006(5)
O19 0.114(8) 0.133(10) 0.262(13) -0.092(9) -0.077(8) 0.086(7)
Cl3 0.125(3) 0.063(2) 0.064(2) 0.0116(15) -0.029(2) -0.003(2)
O20 0.262(12) 0.025(5) 0.138(8) 0.018(5) -0.115(8) 0.004(6)
O21 0.135(7) 0.059(5) 0.073(6) 0.008(4) -0.037(5) -0.036(5)
O22 0.061(5) 0.143(8) 0.098(7) -0.009(5) -0.022(5) 0.049(5)
O23 0.140(8) 0.100(7) 0.059(6) 0.017(4) 0.014(5) 0.038(6)
Cl4 0.0485(15) 0.0523(16) 0.0317(14) 0.0083(11) 0.0045(11) -0.0048(12)
Cl5 0.0673(18) 0.0533(17) 0.0341(15) 0.0042(12) 0.0115(13) 0.0179(14)
O24 0.057(4) 0.061(5) 0.031(4) 0.003(3) 0.001(3) 0.015(3)
O25 0.063(5) 0.073(5) 0.042(4) -0.012(3) -0.001(3) 0.027(4)
O28 0.071(5) 0.107(6) 0.038(4) 0.014(4) 0.016(4) 0.042(4)
O29 0.137(7) 0.056(5) 0.055(5) 0.008(4) 0.042(5) -0.002(5)
Cl6 0.0623(19) 0.100(3) 0.0469(18) 0.0159(17) -0.0189(15) -0.0230(17)
O31 0.065(5) 0.078(5) 0.049(4) 0.030(4) -0.011(4) 0.002(4)
O32 0.152(9) 0.070(6) 0.121(8) -0.018(5) 0.010(7) -0.017(6)
O36 0.148(11) 0.304(18) 0.40(2) 0.281(17) -0.188(13) -0.162(11)
O37 0.256(15) 0.246(15) 0.118(9) -0.072(9) 0.143(10) -0.099(12)
O40 0.302(17) 0.215(14) 0.107(9) 0.075(8) -0.092(10) -0.180(13)
O41 0.106(7) 0.087(7) 0.124(8) -0.019(6) 0.033(6) -0.031(6)
N14 0.090(9) 0.085(9) 0.115(11) -0.024(7) 0.009(8) -0.045(7)
C99 0.120(11) 0.058(9) 0.059(8) -0.012(6) -0.038(8) 0.029(7)
C100 0.47(4) 0.17(2) 0.091(13) 0.041(13) -0.080(18) -0.18(2)

loop_
_atom_type_symbol
_atom_type_description
_atom_type_scat_dispersion_real
_atom_type_scat_dispersion_imag
_atom_type_scat_source
C C 0.0033 0.0016 'International Tables Vol C Tables 4.2.6.8 and 6.1.1.4'
H H 0.0000 0.0000 'International Tables Vol C Tables 4.2.6.8 and 6.1.1.4'
N N 0.0061 0.0033 'International Tables Vol C Tables 4.2.6.8 and 6.1.1.4'
O O 0.0106 0.0060 'International Tables Vol C Tables 4.2.6.8 and 6.1.1.4'
Cl Cl 0.1484 0.1585 'International Tables Vol C Tables 4.2.6.8 and 6.1.1.4'
Fe Fe 0.3463 0.8444 'International Tables Vol C Tables 4.2.6.8 and 6.1.1.4'

loop_
_geom_angle_atom_site_label_1
_geom_angle_atom_site_label_2
_geom_angle_atom_site_label_3
_geom_angle
_geom_angle_site_symmetry_1
_geom_angle_site_symmetry_3
_geom_angle_publ_flag
O8 Fe1 O2 166.01(19) 4_666 . ?
O8 Fe1 O1 107.94(19) 4_666 . ?
O2 Fe1 O1 85.63(19) . . ?
O8 Fe1 O7 85.61(18) 4_666 4_666 ?
O2 Fe1 O7 80.82(19) . 4_666 ?
O1 Fe1 O7 166.44(19) . 4_666 ?
O8 Fe1 O9A 87.8(4) 4_666 . ?
O2 Fe1 O9A 94.4(4) . . ?
O1 Fe1 O9A 95.3(4) . . ?
O7 Fe1 O9A 85.4(4) 4_666 . ?
O8 Fe1 O13 90.3(2) 4_666 . ?
O2 Fe1 O13 86.5(2) . . ?
O1 Fe1 O13 89.03(19) . . ?
O7 Fe1 O13 90.5(2) 4_666 . ?
O9A Fe1 O13 175.6(4) . . ?
O8 Fe1 O9B 81.1(4) 4_666 . ?
O2 Fe1 O9B 104.2(4) . . ?
O1 Fe1 O9B 84.3(4) . . ?
O7 Fe1 O9B 98.7(4) 4_666 . ?
O9A Fe1 O9B 15.4(5) . . ?
O13 Fe1 O9B 166.9(4) . . ?
N5 Fe2 N2 177.0(3) . . ?
N5 Fe2 N3 99.6(2) . . ?
N2 Fe2 N3 82.4(2) . . ?
N5 Fe2 N6 82.3(2) . . ?
N2 Fe2 N6 100.0(2) . . ?
N3 Fe2 N6 89.3(2) . . ?
N5 Fe2 N4 82.3(2) . . ?
N2 Fe2 N4 95.5(2) . . ?
N3 Fe2 N4 89.8(2) . . ?
N6 Fe2 N4 164.2(2) . . ?
N5 Fe2 N1 96.5(2) . . ?
N2 Fe2 N1 81.7(2) . . ?
N3 Fe2 N1 163.8(2) . . ?
N6 Fe2 N1 90.6(2) . . ?
N4 Fe2 N1 94.6(2) . . ?
O4 Fe3 O6 170.7(2) . . ?
O4 Fe3 O3 85.71(19) . . ?
O6 Fe3 O3 95.22(19) . . ?
O4 Fe3 O5 94.9(2) . . ?
O6 Fe3 O5 85.59(19) . . ?
O3 Fe3 O5 171.5(2) . . ?
O4 Fe3 O15 88.9(2) . . ?
O6 Fe3 O15 81.8(2) . . ?
O3 Fe3 O15 96.2(2) . . ?
O5 Fe3 O15 92.3(2) . . ?
O4 Fe3 O14 89.8(2) . . ?
O6 Fe3 O14 99.5(2) . . ?
O3 Fe3 O14 83.6(2) . . ?
O5 Fe3 O14 87.9(2) . . ?
O15 Fe3 O14 178.7(2) . . ?
N11 Fe4 N8 175.5(2) . . ?
N11 Fe4 N10 81.4(3) . . ?
N8 Fe4 N10 98.4(3) . . ?
N11 Fe4 N9 101.8(2) . . ?
N8 Fe4 N9 82.6(2) . . ?
N10 Fe4 N9 89.0(3) . . ?
N11 Fe4 N12 82.3(2) . . ?
N8 Fe4 N12 98.2(2) . . ?
N10 Fe4 N12 163.1(2) . . ?
N9 Fe4 N12 89.8(2) . . ?
N11 Fe4 N7 92.9(2) . . ?
N8 Fe4 N7 82.6(2) . . ?
N10 Fe4 N7 93.1(2) . . ?
N9 Fe4 N7 165.3(2) . . ?
N12 Fe4 N7 92.3(2) . . ?
C6 O1 Fe1 126.6(5) . . ?
C7 O2 Fe1 127.2(4) . . ?
C1 N1 C5 116.7(6) . . ?
C1 N1 Fe2 128.3(5) . . ?
C5 N1 Fe2 114.9(5) . . ?
C7 N2 C6 123.3(6) . . ?
C7 N2 Fe2 118.0(5) . . ?
C6 N2 Fe2 118.6(5) . . ?
C12 N3 C8 117.2(6) . . ?
C12 N3 Fe2 127.9(5) . . ?
C8 N3 Fe2 114.8(5) . . ?
N1 C1 C2 123.9(7) . . ?
C1 C2 C3 120.8(7) . . ?
C4 C3 C2 116.1(7) . . ?
C4 C3 C13 122.0(8) . . ?
C2 C3 C13 121.8(7) . . ?
C5 C4 C3 118.3(7) . . ?
N1 C5 C4 124.1(6) . . ?
N1 C5 C6 114.7(7) . . ?
C4 C5 C6 121.2(7) . . ?
O1 C6 N2 127.4(7) . . ?
O1 C6 C5 122.6(7) . . ?
N2 C6 C5 110.0(6) . . ?
O2 C7 N2 127.6(7) . . ?
O2 C7 C8 121.9(6) . . ?
N2 C7 C8 110.5(6) . . ?
N3 C8 C9 123.5(6) . . ?
N3 C8 C7 113.9(6) . . ?
C9 C8 C7 122.6(6) . . ?
C8 C9 C10 119.7(7) . . ?
C9 C10 C11 116.7(7) . . ?
C9 C10 C19 122.1(7) . . ?
C11 C10 C19 121.2(7) . . ?
C12 C11 C10 121.5(7) . . ?
N3 C12 C11 121.4(7) . . ?
C18 C13 C14 115.5(9) . . ?
C18 C13 C3 122.4(8) . . ?
C14 C13 C3 122.1(9) . . ?
C13 C14 C15 123.0(11) . . ?
C16 C15 C14 117.7(11) . . ?
C15 C16 C17 122.2(11) . . ?
C18 C17 C16 116.7(10) . . ?
C13 C18 C17 124.7(9) . . ?
C20 C19 C24A 117.6(9) . . ?
C20 C19 C10 122.0(8) . . ?
C24A C19 C10 118.6(9) . . ?
C20 C19 C24B 106.8(13) . . ?
C24A C19 C24B 59.6(11) . . ?
C10 C19 C24B 112.6(13) . . ?
C19 C20 C21 123.7(8) . . ?
C22B C21 C22A 41.4(13) . . ?
C22B C21 C20 119.2(15) . . ?
C22A C21 C20 116.1(9) . . ?
C21 C22A C23A 121.5(12) . . ?
C24A C23A C22A 119.3(12) . . ?
C19 C24A C23A 120.0(12) . . ?
C21 C22B C23B 121(3) . . ?
C22B C23B C24B 118(3) . . ?
C23B C24B C19 115(2) . . ?
C30 O3 Fe3 125.0(5) . . ?
C31 O4 Fe3 128.1(5) . . ?
C25 N4 C29 116.6(6) . . ?
C25 N4 Fe2 129.8(5) . . ?
C29 N4 Fe2 113.5(4) . . ?
C30 N5 C31 124.9(6) . . ?
C30 N5 Fe2 118.1(5) . . ?
C31 N5 Fe2 116.8(5) . . ?
C36 N6 C32 116.4(6) . . ?
C36 N6 Fe2 130.2(5) . . ?
C32 N6 Fe2 113.5(5) . . ?
N4 C25 C26 122.3(7) . . ?
C25 C26 C27 121.0(7) . . ?
C28 C27 C26 117.0(7) . . ?
C28 C27 C37 118.8(8) . . ?
C26 C27 C37 124.1(7) . . ?
C29 C28 C27 119.7(8) . . ?
C28 C29 N4 123.3(6) . . ?
C28 C29 C30 122.6(7) . . ?
N4 C29 C30 114.0(6) . . ?
O3 C30 N5 126.8(7) . . ?
O3 C30 C29 121.7(7) . . ?
N5 C30 C29 111.5(6) . . ?
O4 C31 N5 125.3(7) . . ?
O4 C31 C32 123.9(7) . . ?
N5 C31 C32 110.7(6) . . ?
C33 C32 N6 124.0(7) . . ?
C33 C32 C31 120.3(7) . . ?
N6 C32 C31 115.7(7) . . ?
C32 C33 C34 120.6(7) . . ?
C33 C34 C35 115.1(7) . . ?
C33 C34 C43 120.2(7) . . ?
C35 C34 C43 124.7(7) . . ?
C36 C35 C34 121.7(7) . . ?
N6 C36 C35 122.2(7) . . ?
C38 C37 C42 121.5(8) . . ?
C38 C37 C27 117.1(9) . . ?
C42 C37 C27 121.4(9) . . ?
C37 C38 C39 116.1(10) . . ?
C40 C39 C38 119.9(11) . . ?
C41 C40 C39 121.9(11) . . ?
C40 C41 C42 119.6(11) . . ?
C41 C42 C37 120.9(10) . . ?
C44 C43 C48 117.8(7) . . ?
C44 C43 C34 121.1(7) . . ?
C48 C43 C34 121.1(7) . . ?
C43 C44 C45 121.9(8) . . ?
C44 C45 C46 119.5(8) . . ?
C47 C46 C45 120.0(8) . . ?
C48 C47 C46 120.3(8) . . ?
C47 C48 C43 120.5(8) . . ?
C54 O5 Fe3 125.8(5) . . ?
C55 O6 Fe3 123.5(5) . . ?
C49 N7 C53 116.7(6) . . ?
C49 N7 Fe4 129.7(5) . . ?
C53 N7 Fe4 113.5(4) . . ?
C55 N8 C54 126.5(6) . . ?
C55 N8 Fe4 116.7(5) . . ?
C54 N8 Fe4 116.7(4) . . ?
C60 N9 C56 120.0(6) . . ?
C60 N9 Fe4 126.6(5) . . ?
C56 N9 Fe4 113.3(5) . . ?
N7 C49 C50 123.6(7) . . ?
C51 C50 C49 121.3(7) . . ?
C50 C51 C52 117.2(7) . . ?
C50 C51 C61 122.8(7) . . ?
C52 C51 C61 120.0(7) . . ?
C53 C52 C51 118.7(7) . . ?
N7 C53 C52 122.5(6) . . ?
N7 C53 C54 114.4(6) . . ?
C52 C53 C54 123.1(7) . . ?
O5 C54 N8 124.8(7) . . ?
O5 C54 C53 122.7(7) . . ?
N8 C54 C53 112.5(6) . . ?
O6 C55 N8 126.3(7) . . ?
O6 C55 C56 121.3(7) . . ?
N8 C55 C56 112.4(6) . . ?
C57 C56 N9 122.5(7) . . ?
C57 C56 C55 122.8(6) . . ?
N9 C56 C55 114.6(6) . . ?
C56 C57 C58 119.2(7) . . ?
C59 C58 C57 115.7(7) . . ?
C59 C58 C67 123.4(7) . . ?
C57 C58 C67 120.8(6) . . ?
C60 C59 C58 124.1(7) . . ?
N9 C60 C59 118.2(7) . . ?
C66 C61 C62 117.8(8) . . ?
C66 C61 C51 122.6(8) . . ?
C62 C61 C51 119.4(8) . . ?
C61 C62 C63 123.0(9) . . ?
C64 C63 C62 117.8(10) . . ?
C65 C64 C63 121.8(10) . . ?
C64 C65 C66 118.9(9) . . ?
C61 C66 C65 120.5(9) . . ?
C68 C67 C72 118.2(7) . . ?
C68 C67 C58 121.8(7) . . ?
C72 C67 C58 120.0(7) . . ?
C69 C68 C67 120.8(8) . . ?
C68 C69 C70 120.9(8) . . ?
C71 C70 C69 118.2(8) . . ?
C70 C71 C72 122.2(8) . . ?
C71 C72 C67 119.8(8) . . ?
C78 O7 Fe1 128.2(5) . 4_565 ?
C79 O8 Fe1 127.8(5) . 4_565 ?
C73 N10 C77 119.2(7) . . ?
C73 N10 Fe4 126.1(6) . . ?
C77 N10 Fe4 114.7(5) . . ?
C78 N11 C79 123.6(6) . . ?
C78 N11 Fe4 117.3(5) . . ?
C79 N11 Fe4 116.9(5) . . ?
C84 N12 C80 118.0(6) . . ?
C84 N12 Fe4 127.2(5) . . ?
C80 N12 Fe4 114.7(5) . . ?
N10 C73 C74 120.0(9) . . ?
C75 C74 C73 123.0(8) . . ?
C85B C75 C74 109.4(9) . . ?
C85B C75 C76 134.3(10) . . ?
C74 C75 C76 114.8(8) . . ?
C85B C75 C85A 25.9(7) . . ?
C74 C75 C85A 126.3(8) . . ?
C76 C75 C85A 118.0(9) . . ?
C77 C76 C75 121.4(8) . . ?
N10 C77 C76 121.5(7) . . ?
N10 C77 C78 114.3(7) . . ?
C76 C77 C78 124.2(7) . . ?
O7 C78 N11 126.9(7) . . ?
O7 C78 C77 122.1(7) . . ?
N11 C78 C77 110.9(6) . . ?
O8 C79 N11 127.8(7) . . ?
O8 C79 C80 120.8(7) . . ?
N11 C79 C80 111.3(6) . . ?
C81 C80 N12 123.6(7) . . ?
C81 C80 C79 122.7(6) . . ?
N12 C80 C79 113.7(6) . . ?
C80 C81 C82 119.7(7) . . ?
C83 C82 C81 115.6(7) . . ?
C83 C82 C91 122.7(7) . . ?
C81 C82 C91 121.6(7) . . ?
C84 C83 C82 122.1(7) . . ?
N12 C84 C83 120.9(7) . . ?
C86A C85A C90A 120.0 . . ?
C86A C85A C75 113.4(8) . . ?
C90A C85A C75 126.6(8) . . ?
C85A C86A C87A 120.0 . . ?
C88A C87A C86A 120.0 . . ?
C89A C88A C87A 120.0 . . ?
C88A C89A C90A 120.0 . . ?
C89A C90A C85A 120.0 . . ?
C75 C85B C86B 123.0(10) . . ?
C75 C85B C90B 115.9(10) . . ?
C86B C85B C90B 120.0 . . ?
C87B C86B C85B 120.0 . . ?
C86B C87B C88B 120.0 . . ?
C89B C88B C87B 120.0 . . ?
C88B C89B C90B 120.0 . . ?
C89B C90B C85B 120.0 . . ?
C96 C91 C92 118.4(8) . . ?
C96 C91 C82 120.0(7) . . ?
C92 C91 C82 121.6(7) . . ?
C93 C92 C91 119.6(8) . . ?
C94 C93 C92 120.7(9) . . ?
C93 C94 C95 120.4(9) . . ?
C96 C95 C94 118.9(9) . . ?
C95 C96 C91 121.9(8) . . ?
O10A Cl1A O11A 116.0(9) . . ?
O10A Cl1A O9A 91.1(8) . . ?
O11A Cl1A O9A 121.4(8) . . ?
O10A Cl1A O12A 111.4(9) . . ?
O11A Cl1A O12A 110.6(9) . . ?
O9A Cl1A O12A 104.6(8) . . ?
Cl1A O9A Fe1 135.9(8) . . ?
O9B Cl1B O12B 128.1(12) . . ?
O9B Cl1B O11B 76.5(11) . . ?
O12B Cl1B O11B 113.6(13) . . ?
O9B Cl1B O10B 117.6(10) . . ?
O12B Cl1B O10B 107.9(13) . . ?
O11B Cl1B O10B 106.5(12) . . ?
Cl1B O9B O11B 56.0(9) . . ?
Cl1B O9B Fe1 128.0(9) . . ?
O11B O9B Fe1 130.0(10) . . ?
Cl1B O11B O9B 47.5(8) . . ?
O19 Cl2 O18 109.8(7) . . ?
O19 Cl2 O16 110.3(6) . . ?
O18 Cl2 O16 111.4(5) . . ?
O19 Cl2 O17 107.3(7) . . ?
O18 Cl2 O17 109.8(5) . . ?
O16 Cl2 O17 108.1(6) . . ?
O20 Cl3 O21 108.3(5) . . ?
O20 Cl3 O22 113.1(6) . . ?
O21 Cl3 O22 111.1(5) . . ?
O20 Cl3 O23 108.7(6) . . ?
O21 Cl3 O23 108.1(5) . . ?
O22 Cl3 O23 107.3(5) . . ?
O27B Cl4 O29B 121.5(13) . . ?
O27B Cl4 O29A 75.1(10) . . ?
O29B Cl4 O29A 141.4(12) . . ?
O27B Cl4 O26 104.7(10) . . ?
O29B Cl4 O26 98.6(10) . . ?
O29A Cl4 O26 111.1(5) . . ?
O27B Cl4 O28A 139.1(10) . . ?
O29B Cl4 O28A 33.0(10) . . ?
O29A Cl4 O28A 110.6(6) . . ?
O26 Cl4 O28A 110.0(5) . . ?
O27B Cl4 O27A 40.4(9) . . ?
O29B Cl4 O27A 81.0(11) . . ?
O29A Cl4 O27A 107.7(5) . . ?
O26 Cl4 O27A 113.1(4) . . ?
O28A Cl4 O27A 104.1(5) . . ?
O27B Cl4 O28B 109.5(12) . . ?
O29B Cl4 O28B 111.0(13) . . ?
O29A Cl4 O28B 35.9(7) . . ?
O26 Cl4 O28B 110.6(8) . . ?
O28A Cl4 O28B 78.0(9) . . ?
O27A Cl4 O28B 132.0(8) . . ?
O29 Cl5 O25 108.5(4) . . ?
O29 Cl5 O28 109.4(5) . . ?
O25 Cl5 O28 111.0(4) . . ?
O29 Cl5 O24 109.2(4) . . ?
O25 Cl5 O24 109.0(4) . . ?
O28 Cl5 O24 109.7(4) . . ?
O37 Cl6 O36 108.6(10) . . ?
O37 Cl6 O31 108.4(7) . . ?
O36 Cl6 O31 108.7(5) . . ?
O37 Cl6 O32 106.6(7) . . ?
O36 Cl6 O32 113.4(9) . . ?
O31 Cl6 O32 110.9(5) . . ?
O38 N13 O39 119.5(12) . . ?
O38 N13 C97 120.9(13) . . ?
O39 N13 C97 118.1(13) . . ?
C98A C97 C98B 115(2) . . ?
C98A C97 N13 114(2) . . ?
C98B C97 N13 122.0(17) . . ?
O40 N14 O41 119.4(13) . . ?
O40 N14 C99 118.5(12) . . ?
O41 N14 C99 122.1(12) . . ?
C100 C99 N14 119.1(12) . . ?
O43 N15 O42 141(3) . . ?
O43 N15 C101 126(3) . . ?
O42 N15 C101 87.7(17) . . ?
C106 C101 N15 114(3) . . ?
C102 N16 O45 128(2) . . ?
C102 N16 O44 129(2) . . ?
O45 N16 O44 103.4(16) . . ?
N16 C102 C103 129(3) . . ?
O47 N17 O46 104(2) . . ?
O47 N17 C104 130(2) . . ?
O46 N17 C104 97(2) . . ?
C105 C104 N17 86.8(17) . . ?

loop_
_geom_bond_atom_site_label_1
_geom_bond_atom_site_label_2
_geom_bond_distance
_geom_bond_site_symmetry_2
_geom_bond_publ_flag
Fe1 O8 2.050(5) 4_666 ?
Fe1 O2 2.063(5) . ?
Fe1 O1 2.078(5) . ?
Fe1 O7 2.080(5) 4_666 ?
Fe1 O9A 2.101(13) . ?
Fe1 O13 2.132(5) . ?
Fe1 O9B 2.211(14) . ?
Fe2 N5 1.909(6) . ?
Fe2 N2 1.910(5) . ?
Fe2 N3 1.960(6) . ?
Fe2 N6 1.972(6) . ?
Fe2 N4 1.981(6) . ?
Fe2 N1 1.982(6) . ?
Fe3 O4 2.058(5) . ?
Fe3 O6 2.061(5) . ?
Fe3 O3 2.081(5) . ?
Fe3 O5 2.100(5) . ?
Fe3 O15 2.120(6) . ?
Fe3 O14 2.168(6) . ?
Fe4 N11 1.910(5) . ?
Fe4 N8 1.913(5) . ?
Fe4 N10 1.960(6) . ?
Fe4 N9 1.961(6) . ?
Fe4 N12 1.977(6) . ?
Fe4 N7 1.979(6) . ?
O1 C6 1.224(8) . ?
O2 C7 1.214(8) . ?
N1 C1 1.314(8) . ?
N1 C5 1.349(9) . ?
N2 C7 1.374(9) . ?
N2 C6 1.383(9) . ?
N3 C12 1.346(8) . ?
N3 C8 1.358(8) . ?
C1 C2 1.337(10) . ?
C2 C3 1.407(10) . ?
C3 C4 1.398(10) . ?
C3 C13 1.467(11) . ?
C4 C5 1.373(10) . ?
C5 C6 1.508(10) . ?
C7 C8 1.514(10) . ?
C8 C9 1.372(10) . ?
C9 C10 1.373(10) . ?
C10 C11 1.398(10) . ?
C10 C19 1.480(11) . ?
C11 C12 1.370(10) . ?
C13 C18 1.357(12) . ?
C13 C14 1.377(12) . ?
C14 C15 1.425(14) . ?
C15 C16 1.325(15) . ?
C16 C17 1.409(14) . ?
C17 C18 1.383(12) . ?
C19 C20 1.356(11) . ?
C19 C24A 1.378(14) . ?
C19 C24B 1.66(3) . ?
C20 C21 1.386(11) . ?
C21 C22B 1.36(3) . ?
C21 C22A 1.374(15) . ?
C22A C23A 1.391(16) . ?
C23A C24A 1.383(16) . ?
C22B C23B 1.46(4) . ?
C23B C24B 1.46(4) . ?
O3 C30 1.240(8) . ?
O4 C31 1.225(8) . ?
N4 C25 1.340(8) . ?
N4 C29 1.385(8) . ?
N5 C30 1.373(9) . ?
N5 C31 1.387(9) . ?
N6 C36 1.334(8) . ?
N6 C32 1.357(8) . ?
C25 C26 1.376(10) . ?
C26 C27 1.403(11) . ?
C27 C28 1.379(10) . ?
C27 C37 1.516(11) . ?
C28 C29 1.373(10) . ?
C29 C30 1.488(9) . ?
C31 C32 1.468(10) . ?
C32 C33 1.352(10) . ?
C33 C34 1.386(10) . ?
C34 C35 1.396(10) . ?
C34 C43 1.478(10) . ?
C35 C36 1.371(10) . ?
C37 C38 1.374(13) . ?
C37 C42 1.383(13) . ?
C38 C39 1.445(13) . ?
C39 C40 1.359(14) . ?
C40 C41 1.350(14) . ?
C41 C42 1.353(11) . ?
C43 C44 1.364(11) . ?
C43 C48 1.413(10) . ?
C44 C45 1.372(11) . ?
C45 C46 1.379(11) . ?
C46 C47 1.370(11) . ?
C47 C48 1.365(10) . ?
O5 C54 1.238(8) . ?
O6 C55 1.231(7) . ?
N7 C49 1.328(8) . ?
N7 C53 1.368(8) . ?
N8 C55 1.356(8) . ?
N8 C54 1.368(9) . ?
N9 C60 1.359(9) . ?
N9 C56 1.372(8) . ?
C49 C50 1.360(9) . ?
C50 C51 1.346(10) . ?
C51 C52 1.419(10) . ?
C51 C61 1.506(11) . ?
C52 C53 1.379(10) . ?
C53 C54 1.480(9) . ?
C55 C56 1.466(10) . ?
C56 C57 1.358(9) . ?
C57 C58 1.431(9) . ?
C58 C59 1.386(9) . ?
C58 C67 1.466(10) . ?
C59 C60 1.379(10) . ?
C61 C66 1.318(11) . ?
C61 C62 1.362(11) . ?
C62 C63 1.381(11) . ?
C63 C64 1.333(12) . ?
C64 C65 1.332(12) . ?
C65 C66 1.433(13) . ?
C67 C68 1.388(10) . ?
C67 C72 1.412(10) . ?
C68 C69 1.373(10) . ?
C69 C70 1.407(11) . ?
C70 C71 1.360(11) . ?
C71 C72 1.379(11) . ?
O7 C78 1.225(8) . ?
O7 Fe1 2.080(5) 4_565 ?
O8 C79 1.230(8) . ?
O8 Fe1 2.050(5) 4_565 ?
N10 C73 1.339(9) . ?
N10 C77 1.351(9) . ?
N11 C78 1.363(9) . ?
N11 C79 1.379(9) . ?
N12 C84 1.334(8) . ?
N12 C80 1.353(8) . ?
C73 C74 1.390(13) . ?
C74 C75 1.376(13) . ?
C75 C85B 1.369(14) . ?
C75 C76 1.400(11) . ?
C75 C85A 1.544(12) . ?
C76 C77 1.375(10) . ?
C77 C78 1.477(10) . ?
C79 C80 1.511(10) . ?
C80 C81 1.346(9) . ?
C81 C82 1.408(10) . ?
C82 C83 1.385(10) . ?
C82 C91 1.467(10) . ?
C83 C84 1.373(10) . ?
C85A C86A 1.3900 . ?
C85A C90A 1.3900 . ?
C86A C87A 1.3900 . ?
C87A C88A 1.3900 . ?
C88A C89A 1.3900 . ?
C89A C90A 1.3900 . ?
C85B C86B 1.3900 . ?
C85B C90B 1.3900 . ?
C86B C87B 1.3900 . ?
C87B C88B 1.3900 . ?
C88B C89B 1.3900 . ?
C89B C90B 1.3900 . ?
C91 C96 1.388(11) . ?
C91 C92 1.394(10) . ?
C92 C93 1.379(11) . ?
C93 C94 1.375(12) . ?
C94 C95 1.377(12) . ?
C95 C96 1.371(12) . ?
Cl1A O10A 1.353(13) . ?
Cl1A O11A 1.441(15) . ?
Cl1A O9A 1.441(13) . ?
Cl1A O12A 1.538(17) . ?
Cl1B O9B 1.267(14) . ?
Cl1B O12B 1.386(19) . ?
Cl1B O11B 1.42(2) . ?
Cl1B O10B 1.50(2) . ?
O9B O11B 1.67(2) . ?
Cl2 O19 1.405(9) . ?
Cl2 O18 1.416(8) . ?
Cl2 O16 1.429(7) . ?
Cl2 O17 1.450(9) . ?
Cl3 O20 1.433(7) . ?
Cl3 O21 1.475(7) . ?
Cl3 O22 1.488(7) . ?
Cl3 O23 1.537(8) . ?
Cl4 O27B 1.36(2) . ?
Cl4 O29B 1.36(2) . ?
Cl4 O29A 1.402(9) . ?
Cl4 O26 1.421(7) . ?
Cl4 O28A 1.450(9) . ?
Cl4 O27A 1.501(9) . ?
Cl4 O28B 1.53(2) . ?
Cl5 O29 1.429(7) . ?
Cl5 O25 1.432(6) . ?
Cl5 O28 1.435(6) . ?
Cl5 O24 1.437(6) . ?
Cl6 O37 1.325(10) . ?
Cl6 O36 1.344(9) . ?
Cl6 O31 1.412(6) . ?
Cl6 O32 1.412(8) . ?
O38 N13 1.238(12) . ?
O39 N13 1.282(12) . ?
N13 C97 1.482(17) . ?
C97 C98A 1.09(2) . ?
C97 C98B 1.27(2) . ?
O40 N14 1.213(12) . ?
O41 N14 1.240(12) . ?
N14 C99 1.418(14) . ?
C99 C100 1.376(18) . ?
O42 N15 1.64(3) . ?
O43 N15 0.83(2) . ?
N15 C101 1.72(3) . ?
C101 C106 0.95(3) . ?
O44 N16 1.245(18) . ?
O45 N16 1.169(18) . ?
N16 C102 1.02(2) . ?
C102 C103 1.39(3) . ?
O46 N17 1.45(3) . ?
O47 N17 1.25(3) . ?
N17 C104 1.74(3) . ?
C104 C105 1.58(4) . ?
O52 O53 1.14(7) . ?
O55 O56 1.66(3) . ?
O59 O60 1.47(3) . ?
O67 O68 1.70(3) . ?
O70 O71 1.74(3) . ?
O72 O73 1.32(5) . ?
O75 O76 1.09(5) . ?
O77 O78 1.41(3) . ?
